data_4100429
_journal_name_full 'Journal of the American Chemical Society'
_journal_year 2005
_chemical_formula_moiety '(C41 H57 N11 O6) 2+, (Cl)2 1-, (H2 O)5, (C2 H3 N)4'
_chemical_formula_sum 'C49 H79 Cl2 N15 O11'
_chemical_formula_weight 1125.17
_space_group_IT_number 12
_symmetry_cell_setting monoclinic
_symmetry_space_group_name_Hall '-C 2y'
_symmetry_space_group_name_H-M 'C 1 2/m 1'
_cell_angle_alpha 90.00
_cell_angle_beta 104.961(10)
_cell_angle_gamma 90.00
_cell_formula_units_Z 4
_cell_length_a 25.422(11)
_cell_length_b 20.991(9)
_cell_length_c 11.102(4)
_cell_measurement_temperature 100(2)
_cell_volume 5724(4)
_diffrn_ambient_temperature 100(2)
_exptl_crystal_density_diffrn 1.306
_cod_depositor_comments
;
The following automatic conversions were performed:
'_symmetry_cell_setting' value 'Monoclinic' changed to 'monoclinic'
according to '/home/saulius/struct/CIF-dictionaries/cif_core.dic'
dictionary named 'cif_core.dic' version 2.4.1 from 2010-06-29.

Automatic conversion script
Id: cif_fix_enum 1527 2010-12-29 10:47:43Z saulius 
;
_cod_original_sg_symbol_H-M 'C 2/m'
_cod_database_code 4100429

loop_
_symmetry_equiv_pos_as_xyz
'x, y, z'
'-x, y, -z'
'x+1/2, y+1/2, z'
'-x+1/2, y+1/2, -z'
'-x, -y, -z'
'x, -y, z'
'-x+1/2, -y+1/2, -z'
'x+1/2, -y+1/2, z'

loop_
_atom_site_label
_atom_site_type_symbol
_atom_site_fract_x
_atom_site_fract_y
_atom_site_fract_z
_atom_site_U_iso_or_equiv
_atom_site_adp_type
_atom_site_occupancy
_atom_site_symmetry_multiplicity
_atom_site_calc_flag
_atom_site_refinement_flags
_atom_site_disorder_assembly
_atom_site_disorder_group
O1 O 0.23227(9) 0.33272(9) 0.61094(19) 0.0311(5) Uani 1 1 d . . .
O2 O 0.40466(8) 0.33223(9) 0.4832(2) 0.0316(5) Uani 1 1 d . . .
O3 O 0.26767(8) 0.33280(9) -0.04116(19) 0.0274(5) Uani 1 1 d . . .
N1 N 0.15391(9) 0.29015(10) 0.1622(2) 0.0192(5) Uani 1 1 d . . .
C2 C 0.12794(11) 0.32470(13) 0.2534(2) 0.0214(6) Uani 1 1 d . . .
H2A H 0.1423 0.3687 0.2653 0.026 Uiso 1 1 calc R . .
H2B H 0.0881 0.3274 0.2166 0.026 Uiso 1 1 calc R . .
C3 C 0.13842(12) 0.29235(13) 0.3797(3) 0.0243(6) Uani 1 1 d . . .
H3A H 0.1774 0.2808 0.4092 0.029 Uiso 1 1 calc R . .
H3B H 0.1167 0.2527 0.3722 0.029 Uiso 1 1 calc R . .
C4 C 0.12297(12) 0.33703(14) 0.4739(3) 0.0267(6) Uani 1 1 d . . .
H4A H 0.0855 0.3529 0.4383 0.032 Uiso 1 1 calc R . .
H4B H 0.1230 0.3126 0.5502 0.032 Uiso 1 1 calc R . .
N5 N 0.15968(10) 0.39165(11) 0.5082(2) 0.0253(5) Uani 1 1 d . . .
H5 H 0.1476 0.4300 0.4838 0.030 Uiso 1 1 calc R . .
C6 C 0.21131(12) 0.38452(13) 0.5760(3) 0.0244(6) Uani 1 1 d . . .
C7 C 0.24317(11) 0.44537(13) 0.6088(2) 0.0233(6) Uani 1 1 d . . .
N8 N 0.21605(13) 0.5000 0.5757(3) 0.0231(7) Uani 1 2 d S . .
C9 C 0.29808(12) 0.44333(15) 0.6725(3) 0.0284(7) Uani 1 1 d . . .
H9 H 0.3162 0.4037 0.6934 0.034 Uiso 1 1 calc R . .
C10 C 0.32572(17) 0.5000 0.7047(4) 0.0308(9) Uani 1 2 d S . .
H10 H 0.3632 0.5000 0.7484 0.037 Uiso 1 2 calc SR . .
C11 C 0.21520(10) 0.28394(12) 0.2136(3) 0.0208(6) Uani 1 1 d . . .
H11A H 0.2226 0.2514 0.2803 0.025 Uiso 1 1 calc R . .
H11B H 0.2308 0.2683 0.1461 0.025 Uiso 1 1 calc R . .
C12 C 0.24437(11) 0.34498(12) 0.2658(3) 0.0213(6) Uani 1 1 d . . .
H12A H 0.2326 0.3587 0.3401 0.026 Uiso 1 1 calc R . .
H12B H 0.2353 0.3792 0.2025 0.026 Uiso 1 1 calc R . .
C13 C 0.30551(11) 0.33270(13) 0.3013(3) 0.0250(6) Uani 1 1 d . . .
H13A H 0.3139 0.2958 0.3586 0.030 Uiso 1 1 calc R . .
H13B H 0.3175 0.3222 0.2255 0.030 Uiso 1 1 calc R . .
N14 N 0.33501(9) 0.38850(11) 0.3615(2) 0.0225(5) Uani 1 1 d . . .
H14 H 0.3211 0.4266 0.3410 0.027 Uiso 1 1 calc R . .
C15 C 0.38234(11) 0.38328(13) 0.4466(3) 0.0240(6) Uani 1 1 d . . .
C16 C 0.40862(11) 0.44574(13) 0.4992(3) 0.0234(6) Uani 1 1 d . . .
N17 N 0.38516(12) 0.5000 0.4513(3) 0.0212(7) Uani 1 2 d S . .
C18 C 0.45592(12) 0.44334(14) 0.5963(3) 0.0312(7) Uani 1 1 d . . .
H18 H 0.4713 0.4036 0.6283 0.037 Uiso 1 1 calc R . .
C19 C 0.47999(18) 0.5000 0.6449(4) 0.0348(10) Uani 1 2 d S . .
H19 H 0.5125 0.5000 0.7106 0.042 Uiso 1 2 calc SR . .
C20 C 0.13967(11) 0.32852(12) 0.0421(2) 0.0206(6) Uani 1 1 d . . .
H20A H 0.1004 0.3391 0.0210 0.025 Uiso 1 1 calc R . .
H20B H 0.1603 0.3691 0.0558 0.025 Uiso 1 1 calc R . .
C21 C 0.15207(11) 0.29392(12) -0.0676(2) 0.0224(6) Uani 1 1 d . . .
H21A H 0.1231 0.2623 -0.1007 0.027 Uiso 1 1 calc R . .
H21B H 0.1869 0.2707 -0.0387 0.027 Uiso 1 1 calc R . .
C22 C 0.15590(12) 0.33985(13) -0.1718(3) 0.0240(6) Uani 1 1 d . . .
H22A H 0.1679 0.3159 -0.2367 0.029 Uiso 1 1 calc R . .
H22B H 0.1192 0.3571 -0.2105 0.029 Uiso 1 1 calc R . .
N23 N 0.19325(9) 0.39277(10) -0.1294(2) 0.0220(5) Uani 1 1 d . . .
H23 H 0.1808 0.4318 -0.1456 0.026 Uiso 1 1 calc R . .
C24 C 0.24542(11) 0.38506(13) -0.0673(3) 0.0216(6) Uani 1 1 d . . .
C25 C 0.27647(11) 0.44579(13) -0.0265(2) 0.0210(6) Uani 1 1 d . . .
N26 N 0.24939(12) 0.5000 -0.0621(3) 0.0195(7) Uani 1 2 d S . .
C27 C 0.33019(11) 0.44306(13) 0.0454(3) 0.0251(6) Uani 1 1 d . . .
H27 H 0.3479 0.4034 0.0685 0.030 Uiso 1 1 calc R . .
C28 C 0.35672(17) 0.5000 0.0819(4) 0.0296(9) Uani 1 2 d S . .
H28 H 0.3932 0.5000 0.1320 0.036 Uiso 1 2 calc SR . .
C29 C 0.12976(11) 0.22436(12) 0.1383(3) 0.0226(6) Uani 1 1 d . . .
H29A H 0.0911 0.2276 0.0942 0.034 Uiso 1 1 d R . .
H29B H 0.1334 0.2024 0.2179 0.034 Uiso 1 1 d R . .
H29C H 0.1490 0.2003 0.0872 0.034 Uiso 1 1 d R . .
Cl1 Cl 0.08999(6) 0.5000 0.31029(14) 0.0545(4) Uani 1 2 d S . .
Cl2 Cl 0.0000 0.69918(8) 0.0000 0.0587(4) Uani 1 2 d S . .
N1S N 0.56307(14) 0.64251(19) 0.8013(4) 0.0616(10) Uani 1 1 d . . .
C2S C 0.54335(15) 0.6861(2) 0.7468(4) 0.0507(10) Uani 1 1 d . . .
C3S C 0.51836(16) 0.7408(2) 0.6778(5) 0.0594(12) Uani 1 1 d . . .
H3S1 H 0.5424 0.7579 0.6295 0.089 Uiso 1 1 d R . .
H3S2 H 0.5121 0.7733 0.7358 0.089 Uiso 1 1 d R . .
H3S3 H 0.4835 0.7284 0.6211 0.089 Uiso 1 1 d R . .
O1T O 0.25690(13) 0.5000 0.3015(3) 0.0388(8) Uani 1 2 d S . .
H1TA H 0.2269 0.5000 0.2371 0.047 Uiso 1 2 d SR . .
H1TB H 0.2463 0.5000 0.3728 0.047 Uiso 1 2 d SR . .
O2T O 0.10168(9) 0.5000 -0.1585(3) 0.0255(7) Uani 1 2 d S . .
H2T H 0.0749 0.4708 -0.1720 0.031 Uiso 1 1 d R . .
O3T O 0.15830(15) 0.5000 0.1229(4) 0.0498(9) Uani 1 2 d S . .
H3TA H 0.1335 0.5000 0.1678 0.060 Uiso 1 2 d SR . .
H3TB H 0.1419 0.5000 0.0407 0.060 Uiso 1 2 d SR . .
O4T O -0.01286(17) 0.59674(19) 0.2047(4) 0.0980(13) Uani 1 1 d . . .
H4TA H 0.0153 0.5702 0.2339 0.118 Uiso 1 1 d R . .
H4TB H -0.0093 0.6256 0.1473 0.118 Uiso 1 1 d R . .

loop_
_atom_site_aniso_label
_atom_site_aniso_U_11
_atom_site_aniso_U_22
_atom_site_aniso_U_33
_atom_site_aniso_U_23
_atom_site_aniso_U_13
_atom_site_aniso_U_12
O1 0.0413(12) 0.0232(11) 0.0274(11) 0.0060(9) 0.0061(9) 0.0018(9)
O2 0.0257(10) 0.0180(10) 0.0461(13) 0.0049(9) 0.0005(9) 0.0040(8)
O3 0.0322(11) 0.0151(10) 0.0354(12) -0.0002(8) 0.0099(9) 0.0019(8)
N1 0.0216(11) 0.0141(11) 0.0221(11) -0.0014(9) 0.0061(9) -0.0008(8)
C2 0.0236(13) 0.0183(13) 0.0241(14) -0.0008(11) 0.0095(11) 0.0004(10)
C3 0.0301(14) 0.0207(14) 0.0231(14) 0.0018(11) 0.0086(11) -0.0035(11)
C4 0.0301(15) 0.0264(15) 0.0251(14) 0.0001(12) 0.0100(12) -0.0053(12)
N5 0.0315(13) 0.0202(12) 0.0245(12) -0.0014(10) 0.0081(10) 0.0000(10)
C6 0.0328(15) 0.0231(15) 0.0193(13) -0.0003(11) 0.0100(12) 0.0002(11)
C7 0.0280(14) 0.0238(15) 0.0195(13) 0.0012(11) 0.0084(11) 0.0029(11)
N8 0.0302(17) 0.0200(17) 0.0188(16) 0.000 0.0062(13) 0.000
C9 0.0324(16) 0.0287(16) 0.0256(15) 0.0051(12) 0.0101(12) 0.0030(12)
C10 0.022(2) 0.040(3) 0.031(2) 0.000 0.0077(17) 0.000
C11 0.0211(13) 0.0150(13) 0.0250(14) -0.0001(10) 0.0035(11) 0.0014(10)
C12 0.0229(13) 0.0156(13) 0.0251(14) -0.0031(11) 0.0058(11) 0.0011(10)
C13 0.0244(14) 0.0165(13) 0.0338(16) -0.0024(11) 0.0069(12) -0.0002(10)
N14 0.0214(11) 0.0153(11) 0.0293(12) 0.0009(9) 0.0039(10) 0.0010(9)
C15 0.0228(13) 0.0209(14) 0.0289(15) 0.0009(11) 0.0078(12) -0.0009(11)
C16 0.0231(13) 0.0205(14) 0.0258(14) 0.0011(11) 0.0049(11) 0.0007(11)
N17 0.0193(15) 0.0192(16) 0.0251(17) 0.000 0.0056(13) 0.000
C18 0.0273(15) 0.0235(16) 0.0373(17) 0.0038(13) -0.0015(13) 0.0015(12)
C19 0.029(2) 0.028(2) 0.039(3) 0.000 -0.0058(19) 0.000
C20 0.0240(13) 0.0142(13) 0.0229(14) 0.0020(10) 0.0046(11) -0.0003(10)
C21 0.0277(14) 0.0164(13) 0.0224(14) -0.0019(11) 0.0056(11) -0.0047(10)
C22 0.0315(15) 0.0179(13) 0.0226(14) -0.0020(11) 0.0069(11) -0.0031(11)
N23 0.0295(12) 0.0131(11) 0.0238(12) -0.0011(9) 0.0076(10) -0.0009(9)
C24 0.0279(14) 0.0167(14) 0.0230(14) -0.0008(10) 0.0118(11) 0.0007(10)
C25 0.0281(14) 0.0168(14) 0.0205(13) 0.0008(10) 0.0108(11) 0.0005(10)
N26 0.0235(16) 0.0149(16) 0.0223(16) 0.000 0.0099(13) 0.000
C27 0.0258(14) 0.0176(14) 0.0326(16) 0.0009(11) 0.0087(12) 0.0036(11)
C28 0.027(2) 0.027(2) 0.033(2) 0.000 0.0047(17) 0.000
C29 0.0271(14) 0.0119(12) 0.0289(14) -0.0031(11) 0.0075(11) -0.0040(10)
Cl1 0.0597(8) 0.0490(8) 0.0531(8) 0.000 0.0117(6) 0.000
Cl2 0.0333(6) 0.0683(10) 0.0711(10) 0.000 0.0074(6) 0.000
N1S 0.049(2) 0.060(2) 0.065(2) -0.0036(19) -0.0040(17) -0.0022(18)
C2S 0.0308(18) 0.052(2) 0.064(3) -0.022(2) 0.0032(17) -0.0094(17)
C3S 0.040(2) 0.045(2) 0.085(3) -0.023(2) 0.001(2) 0.0016(17)
O1T 0.0397(18) 0.0265(16) 0.049(2) 0.000 0.0094(15) 0.000
O2T 0.0087(11) 0.0006(11) 0.064(2) 0.000 0.0037(12) 0.000
O3T 0.046(2) 0.044(2) 0.051(2) 0.000 -0.0041(17) 0.000
O4T 0.109(3) 0.075(3) 0.118(3) 0.027(2) 0.044(3) 0.024(2)

loop_
_geom_bond_atom_site_label_1
_geom_bond_atom_site_label_2
_geom_bond_distance
_geom_bond_site_symmetry_2
_geom_bond_publ_flag
O1 C6 1.229(3) . ?
O2 C15 1.231(3) . ?
O3 C24 1.234(3) . ?
N1 C29 1.507(3) . ?
N1 C20 1.520(3) . ?
N1 C11 1.520(3) . ?
N1 C2 1.528(3) . ?
C2 C3 1.518(4) . ?
C2 H2A 0.9900 . ?
C2 H2B 0.9900 . ?
C3 C4 1.529(4) . ?
C3 H3A 0.9900 . ?
C3 H3B 0.9900 . ?
C4 N5 1.465(4) . ?
C4 H4A 0.9900 . ?
C4 H4B 0.9900 . ?
N5 C6 1.342(4) . ?
N5 H5 0.8800 . ?
C6 C7 1.506(4) . ?
C7 N8 1.339(3) . ?
C7 C9 1.393(4) . ?
N8 C7 1.339(3) 6_565 ?
C9 C10 1.381(4) . ?
C9 H9 0.9500 . ?
C10 C9 1.381(4) 6_565 ?
C10 H10 0.9500 . ?
C11 C12 1.518(4) . ?
C11 H11A 0.9900 . ?
C11 H11B 0.9900 . ?
C12 C13 1.523(4) . ?
C12 H12A 0.9900 . ?
C12 H12B 0.9900 . ?
C13 N14 1.457(3) . ?
C13 H13A 0.9900 . ?
C13 H13B 0.9900 . ?
N14 C15 1.329(4) . ?
N14 H14 0.8800 . ?
C15 C16 1.518(4) . ?
C16 N17 1.331(3) . ?
C16 C18 1.393(4) . ?
N17 C16 1.331(3) 6_565 ?
C18 C19 1.382(4) . ?
C18 H18 0.9500 . ?
C19 C18 1.382(4) 6_565 ?
C19 H19 0.9500 . ?
C20 C21 1.519(4) . ?
C20 H20A 0.9900 . ?
C20 H20B 0.9900 . ?
C21 C22 1.528(4) . ?
C21 H21A 0.9900 . ?
C21 H21B 0.9900 . ?
C22 N23 1.458(3) . ?
C22 H22A 0.9900 . ?
C22 H22B 0.9900 . ?
N23 C24 1.338(4) . ?
N23 H23 0.8800 . ?
C24 C25 1.506(4) . ?
C25 N26 1.336(3) . ?
C25 C27 1.394(4) . ?
N26 C25 1.336(3) 6_565 ?
C27 C28 1.381(3) . ?
C27 H27 0.9500 . ?
C28 C27 1.381(3) 6_565 ?
C28 H28 0.9500 . ?
C29 H29A 0.9801 . ?
C29 H29B 0.9801 . ?
C29 H29C 0.9801 . ?
N1S C2S 1.141(5) . ?
C2S C3S 1.433(6) . ?
C3S H3S1 0.9802 . ?
C3S H3S2 0.9800 . ?
C3S H3S3 0.9800 . ?
O1T H1TA 0.9000 . ?
O1T H1TB 0.8998 . ?
O2T H2T 0.9000 . ?
O3T H3TA 0.9001 . ?
O3T H3TB 0.9000 . ?
O4T H4TA 0.9000 . ?
O4T H4TB 0.9001 . ?
